data_7111935
loop_
_publ_author_name
'Dinesh G. (Dan) Patel'
'Ian M. Walton'
'Jordan M. Cox'
'Cody J. Gleason'
'David R. Butzer'
'Jason B. Benedict'

_publ_section_title
;
 Photoresponsive porous materials: the design and synthesis of
 photochromic diarylethene-based linkers and a metal-organic framework
;
_journal_name_full Chem.Commun.
_journal_page_first 2653
_journal_paper_doi 10.1039/c3cc49666j
_journal_volume 50
_journal_year 2014
_chemical_formula_moiety '0.13(C384 O104 Zn32)'
_chemical_formula_sum 'C48 H42 O13 Zn4'
_chemical_formula_weight 1088.30
_chemical_name_systematic
;
 ?
;
_space_group_crystal_system cubic
_space_group_IT_number 225
_space_group_name_Hall '-F 4 2 3'
_space_group_name_H-M_alt 'F m -3 m'
_symmetry_space_group_name_Hall '-F 4 2 3'
_symmetry_space_group_name_H-M 'F m -3 m'
_atom_sites_solution_primary direct
_audit_creation_date 2013-11-15
_audit_creation_method
;
Olex2 1.2
(compiled 2013.11.15 svn.r2834 for OlexSys, GUI svn.r4707)
;
_cell_angle_alpha 90
_cell_angle_beta 90
_cell_angle_gamma 90
_cell_formula_units_Z 8
_cell_length_a 34.250(19)
_cell_length_b 34.250(19)
_cell_length_c 34.250(19)
_cell_measurement_reflns_used 9168
_cell_measurement_temperature 90
_cell_measurement_theta_max 14.521
_cell_measurement_theta_min 2.378
_cell_volume 40177(4)
_computing_data_reduction 'SAINT v8.27A (Bruker, 2012)'
_computing_molecular_graphics 'Olex2 (Dolomanov et al., 2009)'
_computing_publication_material 'Olex2 (Dolomanov et al., 2009)'
_computing_structure_refinement 'XL (Sheldrick, 2008)'
_computing_structure_solution 'ShelXS (Sheldrick, 2008)'
_diffrn_ambient_temperature 90.0
_diffrn_detector 'Bruker APEX2 area detector'
_diffrn_detector_area_resol_mean 7.9
_diffrn_detector_type 'CCD area detector'
_diffrn_measured_fraction_theta_full 0.221
_diffrn_measured_fraction_theta_max 0.998
_diffrn_measurement_device 'three-circle diffractometer'
_diffrn_measurement_device_type 'Bruker SMART APEX2 area detector'
_diffrn_measurement_method '\w and \f scans'
_diffrn_radiation_monochromator 'mirror optics'
_diffrn_radiation_probe x-ray
_diffrn_radiation_type MoK\a
_diffrn_radiation_wavelength 0.71073
_diffrn_reflns_av_R_equivalents 0.1136
_diffrn_reflns_av_unetI/netI 0.0168
_diffrn_reflns_Laue_measured_fraction_full 0.221
_diffrn_reflns_Laue_measured_fraction_max 0.998
_diffrn_reflns_limit_h_max 24
_diffrn_reflns_limit_h_min -24
_diffrn_reflns_limit_k_max 24
_diffrn_reflns_limit_k_min -24
_diffrn_reflns_limit_l_max 24
_diffrn_reflns_limit_l_min -24
_diffrn_reflns_number 46698
_diffrn_reflns_point_group_measured_fraction_full 0.221
_diffrn_reflns_point_group_measured_fraction_max 0.998
_diffrn_reflns_theta_full 26.000
_diffrn_reflns_theta_max 14.723
_diffrn_reflns_theta_min 1.682
_diffrn_source 'microfocus rotating anode'
_diffrn_source_type 'Incoatec I\ms'
_exptl_absorpt_coefficient_mu 0.487
_exptl_absorpt_correction_T_max 0.7438
_exptl_absorpt_correction_T_min 0.5712
_exptl_absorpt_correction_type multi-scan
_exptl_absorpt_process_details
;
SADABS-2012/1 (Bruker,2012) was used for absorption correction.
wR2(int) was 0.1095 before and 0.0922 after correction.
The Ratio of minimum to maximum transmission is 0.7679.
The \l/2 correction factor is 0.0015.
;
_exptl_crystal_colour 'clear yellowish colourless'
_exptl_crystal_colour_lustre clear
_exptl_crystal_colour_modifier yellowish
_exptl_crystal_colour_primary colourless
_exptl_crystal_density_diffrn 0.360
_exptl_crystal_description block
_exptl_crystal_F_000 4432
_exptl_crystal_recrystallization_method 'Crystallized out of hydrothermal synthesis reaction in dimethylformamide'
_exptl_crystal_size_max 0.25
_exptl_crystal_size_mid 0.25
_exptl_crystal_size_min 0.25
_refine_diff_density_max 0.625
_refine_diff_density_min -0.649
_refine_diff_density_rms 0.125
_refine_ls_extinction_coef 0.0005(3)
_refine_ls_extinction_expression Fc^*^=kFc[1+0.001xFc^2^\l^3^/sin(2\q)]^-1/4^
_refine_ls_extinction_method SHELXL
_refine_ls_goodness_of_fit_ref 2.901
_refine_ls_hydrogen_treatment undef
_refine_ls_matrix_type full
_refine_ls_number_parameters 28
_refine_ls_number_reflns 444
_refine_ls_number_restraints 0
_refine_ls_restrained_S_all 2.901
_refine_ls_R_factor_all 0.2123
_refine_ls_R_factor_gt 0.1937
_refine_ls_shift/su_max 0.000
_refine_ls_shift/su_mean 0.000
_refine_ls_structure_factor_coef Fsqd
_refine_ls_weighting_details 'w=1/[\s^2^(Fo^2^)+(0.2000P)^2^] where P=(Fo^2^+2Fc^2^)/3'
_refine_ls_weighting_scheme calc
_refine_ls_wR_factor_gt 0.5153
_refine_ls_wR_factor_ref 0.5539
_reflns_Friedel_coverage 0.000
_reflns_number_gt 364
_reflns_number_total 444
_reflns_threshold_expression 'I > 2\s(I)'
_cod_data_source_file c3cc49666j.txt
_cod_data_source_block BMOF-1
_cod_original_cell_volume 40176(68)
_cod_database_code 7111935
_shelxl_version_number 2013-3
_shelx_space_group_comment
;
The symmetry employed for this shelxl refinement is uniquely defined
by the following loop, which should always be used as a source of
symmetry information in preference to the above space-group names.
They are only intended as comments.
;
_olex2_refinement_description
;
1. Others
 Fixed Sof: C6(0.25)
;

loop_
_space_group_symop_operation_xyz
'x, y, z'
'-y, x, z'
'-x, -y, z'
'y, -x, z'
'x, -z, y'
'x, -y, -z'
'x, z, -y'
'z, y, -x'
'-x, y, -z'
'-z, y, x'
'z, x, y'
'y, z, x'
'-y, -z, x'
'z, -x, -y'
'-y, z, -x'
'-z, -x, y'
'-z, x, -y'
'y, -z, -x'
'y, x, -z'
'-y, -x, -z'
'-x, z, y'
'-x, -z, -y'
'z, -y, x'
'-z, -y, -x'
'x, y+1/2, z+1/2'
'-y, x+1/2, z+1/2'
'-x, -y+1/2, z+1/2'
'y, -x+1/2, z+1/2'
'x, -z+1/2, y+1/2'
'x, -y+1/2, -z+1/2'
'x, z+1/2, -y+1/2'
'z, y+1/2, -x+1/2'
'-x, y+1/2, -z+1/2'
'-z, y+1/2, x+1/2'
'z, x+1/2, y+1/2'
'y, z+1/2, x+1/2'
'-y, -z+1/2, x+1/2'
'z, -x+1/2, -y+1/2'
'-y, z+1/2, -x+1/2'
'-z, -x+1/2, y+1/2'
'-z, x+1/2, -y+1/2'
'y, -z+1/2, -x+1/2'
'y, x+1/2, -z+1/2'
'-y, -x+1/2, -z+1/2'
'-x, z+1/2, y+1/2'
'-x, -z+1/2, -y+1/2'
'z, -y+1/2, x+1/2'
'-z, -y+1/2, -x+1/2'
'x+1/2, y, z+1/2'
'-y+1/2, x, z+1/2'
'-x+1/2, -y, z+1/2'
'y+1/2, -x, z+1/2'
'x+1/2, -z, y+1/2'
'x+1/2, -y, -z+1/2'
'x+1/2, z, -y+1/2'
'z+1/2, y, -x+1/2'
'-x+1/2, y, -z+1/2'
'-z+1/2, y, x+1/2'
'z+1/2, x, y+1/2'
'y+1/2, z, x+1/2'
'-y+1/2, -z, x+1/2'
'z+1/2, -x, -y+1/2'
'-y+1/2, z, -x+1/2'
'-z+1/2, -x, y+1/2'
'-z+1/2, x, -y+1/2'
'y+1/2, -z, -x+1/2'
'y+1/2, x, -z+1/2'
'-y+1/2, -x, -z+1/2'
'-x+1/2, z, y+1/2'
'-x+1/2, -z, -y+1/2'
'z+1/2, -y, x+1/2'
'-z+1/2, -y, -x+1/2'
'x+1/2, y+1/2, z'
'-y+1/2, x+1/2, z'
'-x+1/2, -y+1/2, z'
'y+1/2, -x+1/2, z'
'x+1/2, -z+1/2, y'
'x+1/2, -y+1/2, -z'
'x+1/2, z+1/2, -y'
'z+1/2, y+1/2, -x'
'-x+1/2, y+1/2, -z'
'-z+1/2, y+1/2, x'
'z+1/2, x+1/2, y'
'y+1/2, z+1/2, x'
'-y+1/2, -z+1/2, x'
'z+1/2, -x+1/2, -y'
'-y+1/2, z+1/2, -x'
'-z+1/2, -x+1/2, y'
'-z+1/2, x+1/2, -y'
'y+1/2, -z+1/2, -x'
'y+1/2, x+1/2, -z'
'-y+1/2, -x+1/2, -z'
'-x+1/2, z+1/2, y'
'-x+1/2, -z+1/2, -y'
'z+1/2, -y+1/2, x'
'-z+1/2, -y+1/2, -x'
'-x, -y, -z'
'y, -x, -z'
'x, y, -z'
'-y, x, -z'
'-x, z, -y'
'-x, y, z'
'-x, -z, y'
'-z, -y, x'
'x, -y, z'
'z, -y, -x'
'-z, -x, -y'
'-y, -z, -x'
'y, z, -x'
'-z, x, y'
'y, -z, x'
'z, x, -y'
'z, -x, y'
'-y, z, x'
'-y, -x, z'
'y, x, z'
'x, -z, -y'
'x, z, y'
'-z, y, -x'
'z, y, x'
'-x, -y+1/2, -z+1/2'
'y, -x+1/2, -z+1/2'
'x, y+1/2, -z+1/2'
'-y, x+1/2, -z+1/2'
'-x, z+1/2, -y+1/2'
'-x, y+1/2, z+1/2'
'-x, -z+1/2, y+1/2'
'-z, -y+1/2, x+1/2'
'x, -y+1/2, z+1/2'
'z, -y+1/2, -x+1/2'
'-z, -x+1/2, -y+1/2'
'-y, -z+1/2, -x+1/2'
'y, z+1/2, -x+1/2'
'-z, x+1/2, y+1/2'
'y, -z+1/2, x+1/2'
'z, x+1/2, -y+1/2'
'z, -x+1/2, y+1/2'
'-y, z+1/2, x+1/2'
'-y, -x+1/2, z+1/2'
'y, x+1/2, z+1/2'
'x, -z+1/2, -y+1/2'
'x, z+1/2, y+1/2'
'-z, y+1/2, -x+1/2'
'z, y+1/2, x+1/2'
'-x+1/2, -y, -z+1/2'
'y+1/2, -x, -z+1/2'
'x+1/2, y, -z+1/2'
'-y+1/2, x, -z+1/2'
'-x+1/2, z, -y+1/2'
'-x+1/2, y, z+1/2'
'-x+1/2, -z, y+1/2'
'-z+1/2, -y, x+1/2'
'x+1/2, -y, z+1/2'
'z+1/2, -y, -x+1/2'
'-z+1/2, -x, -y+1/2'
'-y+1/2, -z, -x+1/2'
'y+1/2, z, -x+1/2'
'-z+1/2, x, y+1/2'
'y+1/2, -z, x+1/2'
'z+1/2, x, -y+1/2'
'z+1/2, -x, y+1/2'
'-y+1/2, z, x+1/2'
'-y+1/2, -x, z+1/2'
'y+1/2, x, z+1/2'
'x+1/2, -z, -y+1/2'
'x+1/2, z, y+1/2'
'-z+1/2, y, -x+1/2'
'z+1/2, y, x+1/2'
'-x+1/2, -y+1/2, -z'
'y+1/2, -x+1/2, -z'
'x+1/2, y+1/2, -z'
'-y+1/2, x+1/2, -z'
'-x+1/2, z+1/2, -y'
'-x+1/2, y+1/2, z'
'-x+1/2, -z+1/2, y'
'-z+1/2, -y+1/2, x'
'x+1/2, -y+1/2, z'
'z+1/2, -y+1/2, -x'
'-z+1/2, -x+1/2, -y'
'-y+1/2, -z+1/2, -x'
'y+1/2, z+1/2, -x'
'-z+1/2, x+1/2, y'
'y+1/2, -z+1/2, x'
'z+1/2, x+1/2, -y'
'z+1/2, -x+1/2, y'
'-y+1/2, z+1/2, x'
'-y+1/2, -x+1/2, z'
'y+1/2, x+1/2, z'
'x+1/2, -z+1/2, -y'
'x+1/2, z+1/2, y'
'-z+1/2, y+1/2, -x'
'z+1/2, y+1/2, x'

loop_
_atom_site_label
_atom_site_type_symbol
_atom_site_fract_x
_atom_site_fract_y
_atom_site_fract_z
_atom_site_U_iso_or_equiv
_atom_site_adp_type
_atom_site_occupancy
_atom_site_site_symmetry_order
_atom_site_calc_flag
_atom_site_refinement_flags_posn
_atom_site_refinement_flags_adp
_atom_site_refinement_flags_occupancy
Zn1 Zn 0.28292(11) 0.21708(11) 0.21708(11) 0.109(7) Uani 1 6 d S T P
O1 O 0.2500 0.2500 0.2500 0.11(2) Uani 1 24 d S T P
O2 O 0.2726(5) 0.2274(5) 0.1630(6) 0.131(10) Uani 1 2 d S T P
C3 C 0.2714(16) 0.2286(16) 0.083(2) 0.25(3) Uiso 1 2 d S T P
C2 C 0.2500 0.2500 0.100(3) 0.19(3) Uiso 1 4 d S T P
C1 C 0.2500 0.2500 0.145(2) 0.113(19) Uiso 1 4 d S T P
C5 C 0.2500 0.2500 0.0192(12) 0.17(2) Uiso 1 4 d S T P
C4 C 0.2733(13) 0.2267(13) 0.047(2) 0.24(2) Uiso 1 2 d S T P
C6 C 0.308(4) 0.220(3) 0.027(3) 0.18(5) Uiso 0.25 1 d . . P

loop_
_atom_site_aniso_label
_atom_site_aniso_U_11
_atom_site_aniso_U_22
_atom_site_aniso_U_33
_atom_site_aniso_U_23
_atom_site_aniso_U_13
_atom_site_aniso_U_12
Zn1 0.109(7) 0.109(7) 0.109(7) 0.000(2) 0.000(2) 0.000(2)
O1 0.11(2) 0.11(2) 0.11(2) 0.000 0.000 0.000
O2 0.143(13) 0.143(13) 0.11(2) 0.020(11) -0.020(11) -0.005(14)

loop_
_atom_type_symbol
_atom_type_description
_atom_type_scat_dispersion_real
_atom_type_scat_dispersion_imag
_atom_type_scat_source
C C 0.0033 0.0016 'International Tables Vol C Tables 4.2.6.8 and 6.1.1.4'
H H 0.0000 0.0000 'International Tables Vol C Tables 4.2.6.8 and 6.1.1.4'
O O 0.0106 0.0060 'International Tables Vol C Tables 4.2.6.8 and 6.1.1.4'
Zn Zn 0.2839 1.4301 'International Tables Vol C Tables 4.2.6.8 and 6.1.1.4'

loop_
_geom_angle_atom_site_label_1
_geom_angle_atom_site_label_2
_geom_angle_atom_site_label_3
_geom_angle
_geom_angle_site_symmetry_1
_geom_angle_site_symmetry_3
O2 Zn1 O1 110.1(8) 88 .
O2 Zn1 O1 110.1(8) 63 .
O2 Zn1 O1 110.1(8) . .
O2 Zn1 O2 108.8(8) 88 63
O2 Zn1 O2 108.8(8) 88 .
O2 Zn1 O2 108.8(8) 63 .
Zn1 O1 Zn1 109.5 . 75
Zn1 O1 Zn1 109.471(1) 148 75
Zn1 O1 Zn1 109.5 122 75
Zn1 O1 Zn1 109.471(2) . 148
Zn1 O1 Zn1 109.471(1) . 122
Zn1 O1 Zn1 109.5 148 122
C1 O2 Zn1 135(4) . .
C2 C3 C4 124(10) . .
C3 C2 C3 121(10) 75 .
C3 C2 C1 119(6) . .
C3 C2 C1 119(7) 75 .
O2 C1 O2 121(6) . 75
O2 C1 C2 119(3) 75 .
O2 C1 C2 119(3) . .
C5 C5 C4 130(4) 169 75
C5 C5 C4 130(4) 169 .
C4 C5 C4 99(7) . 75
C3 C4 C5 126(8) . .
C3 C4 C6 123(7) . 187
C3 C4 C6 123(7) . .
C6 C4 C5 103(6) 187 .
C6 C4 C5 103(6) . .
C6 C4 C6 57(8) . 187
C4 C6 C6 120(5) . 99
C6 C6 C4 62(4) 187 .
C6 C6 C6 89.996(13) 187 99

loop_
_geom_bond_atom_site_label_1
_geom_bond_atom_site_label_2
_geom_bond_distance
_geom_bond_site_symmetry_2
Zn1 O1 1.953(6) .
Zn1 O2 1.92(2) .
Zn1 O2 1.92(2) 88
Zn1 O2 1.92(2) 63
O1 Zn1 1.953(6) 75
O1 Zn1 1.953(6) 122
O1 Zn1 1.953(6) 148
O2 C1 1.25(3) .
C3 C2 1.19(7) .
C3 C4 1.23(7) .
C2 C3 1.19(7) 75
C2 C1 1.53(6) .
C1 O2 1.26(3) 75
C5 C5 1.32(8) 169
C5 C4 1.48(5) 75
C5 C4 1.48(5) .
C4 C6 1.38(12) 187
C4 C6 1.38(12) .
C6 C6 1.9(2) 99
C6 C6 1.3(2) 187

loop_
_geom_torsion_atom_site_label_1
_geom_torsion_atom_site_label_2
_geom_torsion_atom_site_label_3
_geom_torsion_atom_site_label_4
_geom_torsion
_geom_torsion_site_symmetry_1
_geom_torsion_site_symmetry_4
Zn1 O2 C1 O2 0.000(11) . 75
Zn1 O2 C1 C2 180.000(7) . .
C3 C2 C1 O2 180.000(6) . 75
C3 C2 C1 O2 0.000(5) . .
C3 C2 C1 O2 180.000(6) 75 .
C3 C2 C1 O2 0.000(6) 75 75
C3 C4 C6 C6 -177(4) . 99
C3 C4 C6 C6 111(6) . 187
C2 C3 C4 C5 -0.001(12) . .
C2 C3 C4 C6 145(6) . .
C2 C3 C4 C6 -145(6) . 187
C5 C5 C4 C3 180.000(7) 169 .
C5 C5 C4 C6 -29(4) 169 187
C5 C5 C4 C6 29(4) 169 .
C5 C4 C6 C6 -26(4) . 99
C5 C4 C6 C6 -97(4) . 187
C4 C3 C2 C3 0.000(12) . 75
C4 C3 C2 C1 180.000(6) . .
C4 C5 C4 C3 0.000(8) 75 .
C4 C5 C4 C6 151(4) 75 187
C4 C5 C4 C6 -151(4) 75 .
C6 C4 C6 C6 72(4) 187 99
